data_1518871
loop_
_publ_author_name
'Xu, Bingjia'
'He, Jiajun'
'Mu, Yingxiao'
'Zhu, Qiangzhong'
'Wu, Sikai'
'Wang, Yifan'
'Zhang, Yi'
'Jin, Chongjun'
'Lo, Changcheng'
'Chi, Zhenguo'
'Lien, Alan'
'Liu, Siwei'
'Xu, Jiarui'

_publ_section_title
;
 Very bright mechanoluminescence and remarkable mechanochromism using a
 tetraphenylethene derivative with aggregation-induced emission
;
_journal_issue 5
_journal_name_full 'Chem. Sci.'
_journal_page_first 3236
_journal_paper_doi 10.1039/C5SC00466G
_journal_volume 6
_journal_year 2015
_chemical_formula_sum 'C31 H22 O S'
_chemical_formula_weight 442.55
_chemical_name_systematic
; 
 ? 
;
_space_group_IT_number 4
_symmetry_cell_setting monoclinic
_symmetry_space_group_name_Hall 'P 2yb'
_symmetry_space_group_name_H-M 'P 1 21 1'
_atom_sites_solution_hydrogens geom
_atom_sites_solution_primary direct
_atom_sites_solution_secondary difmap
_audit_creation_method SHELXL-97
_audit_update_record
;
2014-12-05 deposited with the CCDC.
2015-03-18 downloaded from the CCDC.
;
_cell_angle_alpha 90.00
_cell_angle_beta 103.425(3)
_cell_angle_gamma 90.00
_cell_formula_units_Z 4
_cell_length_a 5.59400(16)
_cell_length_b 47.1662(11)
_cell_length_c 9.2545(3)
_cell_measurement_reflns_used 5362
_cell_measurement_temperature 279.88(10)
_cell_measurement_theta_max 64.2970
_cell_measurement_theta_min 3.7350
_cell_volume 2375.06(12)
_computing_structure_refinement 'SHELXL-97 (Sheldrick, 1997)'
_computing_structure_solution 'SHELXS-97 (Sheldrick, 1990)'
_diffrn_ambient_temperature 279.88(10)
_diffrn_detector_area_resol_mean 10.6525
_diffrn_measured_fraction_theta_full 0.979
_diffrn_measured_fraction_theta_max 0.979
_diffrn_measurement_device_type 'SuperNova, Dual, Cu at zero, Atlas'
_diffrn_measurement_method '\w scans'
_diffrn_radiation_monochromator mirror
_diffrn_radiation_source 'SuperNova (Cu) X-ray Source'
_diffrn_radiation_type CuK\a
_diffrn_radiation_wavelength 1.54184
_diffrn_reflns_av_R_equivalents 0.0332
_diffrn_reflns_av_sigmaI/netI 0.0380
_diffrn_reflns_limit_h_max 6
_diffrn_reflns_limit_h_min -4
_diffrn_reflns_limit_k_max 55
_diffrn_reflns_limit_k_min -55
_diffrn_reflns_limit_l_max 8
_diffrn_reflns_limit_l_min -10
_diffrn_reflns_number 14791
_diffrn_reflns_theta_full 65.62
_diffrn_reflns_theta_max 65.62
_diffrn_reflns_theta_min 3.75
_exptl_absorpt_coefficient_mu 1.360
_exptl_absorpt_correction_T_max 0.8760
_exptl_absorpt_correction_T_min 0.6858
_exptl_absorpt_correction_type multi-scan
_exptl_absorpt_process_details multi-scan
_exptl_crystal_colour yellow
_exptl_crystal_density_diffrn 1.238
_exptl_crystal_density_method 'not measured'
_exptl_crystal_description needle
_exptl_crystal_F_000 928
_exptl_crystal_size_max 0.30
_exptl_crystal_size_mid 0.10
_exptl_crystal_size_min 0.10
_refine_diff_density_max 0.204
_refine_diff_density_min -0.240
_refine_diff_density_rms 0.046
_refine_ls_abs_structure_details 'Flack H D (1983), Acta Cryst. A39, 876-881'
_refine_ls_abs_structure_Flack 0.46(2)
_refine_ls_extinction_method none
_refine_ls_goodness_of_fit_ref 1.128
_refine_ls_hydrogen_treatment mixed
_refine_ls_matrix_type full
_refine_ls_number_parameters 595
_refine_ls_number_reflns 7883
_refine_ls_number_restraints 1
_refine_ls_restrained_S_all 1.128
_refine_ls_R_factor_all 0.0660
_refine_ls_R_factor_gt 0.0566
_refine_ls_shift/su_max 0.000
_refine_ls_shift/su_mean 0.000
_refine_ls_structure_factor_coef Fsqd
_refine_ls_weighting_details 'calc w=1/[\s^2^(Fo^2^)+(0.0507P)^2^+1.7467P] where P=(Fo^2^+2Fc^2^)/3'
_refine_ls_weighting_scheme calc
_refine_ls_wR_factor_gt 0.1381
_refine_ls_wR_factor_ref 0.1437
_reflns_number_gt 6844
_reflns_number_total 7883
_reflns_threshold_expression >2sigma(I)
_cod_data_source_file c5sc00466g4.cif
_cod_data_source_block p4ta-blue-1
_cod_depositor_comments
;
The following automatic conversions were performed:

'_symmetry_cell_setting' value 'Monoclinic' changed to 'monoclinic'
according to
/usr/data/users/saulius/crontab/automatic-downloads/rss-feeds/RSC/lib/dictionaries/cif_core.dic
dictionary named 'cif_core.dic' version 2.4.2 from 2011-04-26.

Automatic conversion script
Id: cif_fix_values 3105 2015-03-04 15:46:00Z robertas 

 Adding full bibliography for 1518871.cif.
;
_cod_original_sg_symbol_H-M P2(1)
_cod_database_code 1518871

loop_
_symmetry_equiv_pos_as_xyz
'x, y, z'
'-x, y+1/2, -z'

loop_
_atom_site_label
_atom_site_type_symbol
_atom_site_fract_x
_atom_site_fract_y
_atom_site_fract_z
_atom_site_U_iso_or_equiv
_atom_site_adp_type
_atom_site_occupancy
_atom_site_symmetry_multiplicity
_atom_site_calc_flag
_atom_site_refinement_flags
S1 S 0.3545(2) 0.53715(2) 0.87796(14) 0.0484(3) Uani 1 1 d .
S2 S 0.2809(2) 0.51091(3) 0.44570(16) 0.0630(4) Uani 1 1 d .
C46 C 0.1125(7) 0.36283(8) 0.6249(5) 0.0349(9) Uani 1 1 d .
C21 C 0.7662(7) 0.63723(9) 0.7808(5) 0.0359(9) Uani 1 1 d .
C4 C 0.7420(7) 0.70969(9) 0.5797(5) 0.0374(10) Uani 1 1 d .
C25 C 0.5004(8) 0.59664(10) 0.7756(6) 0.0501(12) Uani 1 1 d .
H25 H 0.3486 0.5881 0.7385 0.060 Uiso 1 1 calc R
C35 C 0.2648(7) 0.33849(9) 0.9242(5) 0.0356(9) Uani 1 1 d .
C56 C 0.1666(7) 0.45334(9) 0.5786(5) 0.0385(10) Uani 1 1 d .
H56 H 0.0499 0.4637 0.5112 0.046 Uiso 1 1 calc R
C7 C 0.7481(7) 0.67840(9) 0.6064(5) 0.0365(10) Uani 1 1 d .
C39 C 0.3362(7) 0.38736(8) 1.0332(5) 0.0347(9) Uani 1 1 d .
C11 C 0.5736(9) 0.62869(10) 0.2089(6) 0.0508(12) Uani 1 1 d .
H11 H 0.5348 0.6181 0.1219 0.061 Uiso 1 1 calc R
C20 C 0.7918(8) 0.68538(10) 0.9990(5) 0.0439(11) Uani 1 1 d .
H20 H 0.6543 0.6741 0.9958 0.053 Uiso 1 1 calc R
C44 C 0.5519(8) 0.38184(10) 1.1403(5) 0.0464(11) Uani 1 1 d .
H44 H 0.6550 0.3673 1.1245 0.056 Uiso 1 1 calc R
C59 C 0.6930(8) 0.50644(10) 0.6360(6) 0.0484(11) Uani 1 1 d .
H59 H 0.8220 0.4996 0.7101 0.058 Uiso 1 1 calc R
C22 C 0.9444(7) 0.62251(9) 0.8838(5) 0.0370(9) Uani 1 1 d .
H22 H 1.0957 0.6311 0.9218 0.044 Uiso 1 1 calc R
C51 C 0.2243(8) 0.36235(10) 0.5059(5) 0.0405(10) Uani 1 1 d .
H51 H 0.3630 0.3734 0.5088 0.049 Uiso 1 1 calc R
C57 C 0.1069(7) 0.42662(9) 0.6233(5) 0.0389(10) Uani 1 1 d .
H57 H -0.0492 0.4194 0.5836 0.047 Uiso 1 1 calc R
C14 C 0.8040(7) 0.66752(9) 0.7454(5) 0.0364(9) Uani 1 1 d .
C45 C 0.2177(7) 0.38074(8) 0.7593(5) 0.0351(9) Uani 1 1 d .
C55 C 0.3998(7) 0.46469(9) 0.6339(5) 0.0376(9) Uani 1 1 d .
C52 C 0.2711(7) 0.41057(8) 0.7245(5) 0.0349(9) Uani 1 1 d .
C15 C 0.9007(7) 0.68544(9) 0.8777(5) 0.0353(9) Uani 1 1 d .
C10 C 0.4095(9) 0.64855(11) 0.2375(6) 0.0522(12) Uani 1 1 d .
H10 H 0.2590 0.6511 0.1706 0.063 Uiso 1 1 calc R
C38 C 0.2678(7) 0.36975(9) 0.8976(5) 0.0366(10) Uani 1 1 d .
C40 C 0.1815(8) 0.40852(10) 1.0649(5) 0.0448(11) Uani 1 1 d .
H40 H 0.0340 0.4123 0.9972 0.054 Uiso 1 1 calc R
C30 C 0.4542(8) 0.50870(10) 0.9918(6) 0.0531(12) Uani 1 1 d .
C37 C 0.4271(10) 0.29181(11) 0.9003(6) 0.0608(14) Uani 1 1 d .
H37 H 0.5312 0.2800 0.8625 0.073 Uiso 1 1 calc R
C28 C 0.7909(9) 0.53836(11) 1.0419(6) 0.0633(14) Uani 1 1 d .
H28 H 0.9495 0.5441 1.0877 0.076 Uiso 1 1 calc R
C13 C 0.8492(8) 0.64023(10) 0.4410(5) 0.0457(11) Uani 1 1 d .
H13 H 0.9965 0.6370 0.5099 0.055 Uiso 1 1 calc R
O1 O 0.0979(7) 0.48008(7) 0.9302(5) 0.0723(11) Uani 1 1 d .
C23 C 0.9028(7) 0.59558(9) 0.9308(5) 0.0405(10) Uani 1 1 d .
H23 H 1.0266 0.5861 0.9981 0.049 Uiso 1 1 calc R
C24 C 0.6752(7) 0.58241(8) 0.8777(5) 0.0359(9) Uani 1 1 d .
C47 C -0.0972(8) 0.34683(10) 0.6152(5) 0.0459(11) Uani 1 1 d .
H47 H -0.1775 0.3474 0.6926 0.055 Uiso 1 1 calc R
C8 C 0.6864(7) 0.66050(9) 0.4699(5) 0.0368(9) Uani 1 1 d .
C5 C 0.8873(9) 0.72203(10) 0.4948(5) 0.0465(11) Uani 1 1 d .
H5 H 0.9974 0.7108 0.4588 0.056 Uiso 1 1 calc R
C49 C -0.0753(9) 0.32978(10) 0.3760(6) 0.0523(12) Uani 1 1 d .
H49 H -0.1391 0.3188 0.2924 0.063 Uiso 1 1 calc R
C54 C 0.5650(8) 0.44881(9) 0.7401(5) 0.0436(11) Uani 1 1 d .
H54 H 0.7189 0.4563 0.7830 0.052 Uiso 1 1 calc R
C1 C 0.7103(10) 0.76740(11) 0.5155(6) 0.0585(13) Uani 1 1 d .
H1 H 0.6989 0.7867 0.4940 0.070 Uiso 1 1 calc R
C53 C 0.5034(8) 0.42216(9) 0.7824(5) 0.0418(11) Uani 1 1 d .
H53 H 0.6187 0.4118 0.8506 0.050 Uiso 1 1 calc R
C18 C 1.0876(9) 0.71804(10) 1.1311(6) 0.0547(13) Uani 1 1 d .
H18 H 1.1481 0.7292 1.2144 0.066 Uiso 1 1 calc R
C19 C 0.8826(9) 0.70154(10) 1.1228(5) 0.0505(12) Uani 1 1 d .
H19 H 0.8049 0.7013 1.2015 0.061 Uiso 1 1 calc R
C6 C 0.8723(10) 0.75075(10) 0.4624(7) 0.0593(14) Uani 1 1 d .
H6 H 0.9712 0.7587 0.4050 0.071 Uiso 1 1 calc R
C32 C 0.2786(10) 0.28057(10) 0.9839(6) 0.0572(14) Uani 1 1 d .
H32 H 0.2836 0.2612 1.0043 0.069 Uiso 1 1 calc R
C12 C 0.7925(9) 0.62457(10) 0.3081(6) 0.0495(11) Uani 1 1 d .
H12 H 0.9042 0.6114 0.2879 0.059 Uiso 1 1 calc R
C43 C 0.6151(9) 0.39769(11) 1.2698(5) 0.0507(12) Uani 1 1 d .
H43 H 0.7629 0.3942 1.3379 0.061 Uiso 1 1 calc R
C42 C 0.4608(9) 0.41841(10) 1.2978(5) 0.0464(11) Uani 1 1 d .
H42 H 0.5013 0.4288 1.3856 0.056 Uiso 1 1 calc R
C58 C 0.4718(8) 0.49210(8) 0.5835(5) 0.0392(10) Uani 1 1 d .
C16 C 1.1108(8) 0.70199(10) 0.8881(5) 0.0458(11) Uani 1 1 d .
H16 H 1.1898 0.7024 0.8101 0.055 Uiso 1 1 calc R
C27 C 0.6327(8) 0.55431(9) 0.9374(5) 0.0449(10) Uani 1 1 d .
C2 C 0.5662(10) 0.75562(11) 0.5997(7) 0.0641(15) Uani 1 1 d .
H2 H 0.4558 0.7669 0.6352 0.077 Uiso 1 1 calc R
C61 C 0.4913(9) 0.53821(11) 0.4579(6) 0.0594(14) Uani 1 1 d .
C26 C 0.5438(8) 0.62338(10) 0.7263(5) 0.0465(12) Uani 1 1 d .
H26 H 0.4221 0.6323 0.6553 0.056 Uiso 1 1 calc R
C29 C 0.6883(9) 0.51258(12) 1.0721(6) 0.0679(15) Uani 1 1 d .
H29 H 0.7719 0.4994 1.1403 0.081 Uiso 1 1 calc R
C50 C 0.1316(9) 0.34560(11) 0.3833(6) 0.0513(12) Uani 1 1 d .
H50 H 0.2105 0.3451 0.3052 0.062 Uiso 1 1 calc R
C34 C 0.1168(9) 0.32649(10) 1.0085(6) 0.0488(11) Uani 1 1 d .
H34 H 0.0107 0.3380 1.0465 0.059 Uiso 1 1 calc R
C9 C 0.4689(8) 0.66464(10) 0.3655(5) 0.0420(10) Uani 1 1 d .
H9 H 0.3602 0.6785 0.3817 0.050 Uiso 1 1 calc R
C36 C 0.4231(9) 0.32060(10) 0.8716(6) 0.0539(13) Uani 1 1 d .
H36 H 0.5276 0.3281 0.8165 0.065 Uiso 1 1 calc R
C3 C 0.5838(9) 0.72701(10) 0.6326(6) 0.0568(13) Uani 1 1 d .
H3 H 0.4866 0.7193 0.6917 0.068 Uiso 1 1 calc R
C41 C 0.2435(9) 0.42381(10) 1.1940(6) 0.0498(12) Uani 1 1 d .
H41 H 0.1386 0.4380 1.2123 0.060 Uiso 1 1 calc R
C60 C 0.6964(9) 0.53253(10) 0.5626(6) 0.0582(13) Uani 1 1 d .
H60 H 0.8296 0.5449 0.5848 0.070 Uiso 1 1 calc R
C48 C -0.1899(9) 0.33012(11) 0.4934(6) 0.0517(12) Uani 1 1 d .
H48 H -0.3290 0.3191 0.4900 0.062 Uiso 1 1 calc R
C33 C 0.1243(10) 0.29764(10) 1.0370(6) 0.0561(14) Uani 1 1 d .
H33 H 0.0224 0.2899 1.0932 0.067 Uiso 1 1 calc R
O2 O 0.2513(10) 0.56779(10) 0.2755(6) 0.135(2) Uani 1 1 d .
C17 C 1.2020(9) 0.71792(10) 1.0159(6) 0.0527(13) Uani 1 1 d .
H17 H 1.3435 0.7287 1.0228 0.063 Uiso 1 1 calc R
C31 C 0.3048(10) 0.48384(10) 0.9968(6) 0.0626(14) Uani 1 1 d .
H31 H 0.3782 0.4692 1.0587 0.075 Uiso 1 1 calc R
C62 C 0.4400(12) 0.56317(12) 0.3651(8) 0.093(2) Uani 1 1 d .
H62 H 0.5633 0.5768 0.3756 0.111 Uiso 1 1 calc R

loop_
_atom_site_aniso_label
_atom_site_aniso_U_11
_atom_site_aniso_U_22
_atom_site_aniso_U_33
_atom_site_aniso_U_23
_atom_site_aniso_U_13
_atom_site_aniso_U_12
S1 0.0458(6) 0.0398(6) 0.0554(7) 0.0061(6) 0.0029(5) -0.0050(5)
S2 0.0607(7) 0.0454(7) 0.0700(9) 0.0170(6) -0.0107(6) -0.0100(6)
C46 0.035(2) 0.034(2) 0.035(2) 0.0052(18) 0.0050(18) -0.0007(17)
C21 0.036(2) 0.044(2) 0.026(2) 0.0021(18) 0.0052(17) -0.0031(18)
C4 0.036(2) 0.040(2) 0.033(2) 0.0020(19) -0.0004(18) -0.0001(18)
C25 0.041(2) 0.051(3) 0.053(3) 0.004(2) 0.001(2) -0.012(2)
C35 0.037(2) 0.040(2) 0.028(2) -0.0027(18) 0.0037(18) -0.0049(18)
C56 0.038(2) 0.038(2) 0.034(3) 0.0029(18) -0.0025(18) 0.0053(18)
C7 0.034(2) 0.042(2) 0.031(3) 0.0039(19) 0.0038(18) -0.0008(18)
C39 0.039(2) 0.034(2) 0.033(2) 0.0044(17) 0.0108(18) -0.0016(17)
C11 0.063(3) 0.046(3) 0.043(3) -0.009(2) 0.013(2) -0.006(2)
C20 0.042(2) 0.047(3) 0.044(3) 0.005(2) 0.011(2) -0.001(2)
C44 0.046(2) 0.049(3) 0.041(3) -0.004(2) 0.003(2) 0.008(2)
C59 0.042(2) 0.042(3) 0.056(3) 0.009(2) 0.000(2) -0.002(2)
C22 0.034(2) 0.039(2) 0.033(2) -0.0033(18) -0.0010(18) -0.0021(17)
C51 0.039(2) 0.045(2) 0.036(3) 0.0008(19) 0.0053(19) -0.0030(19)
C57 0.031(2) 0.038(2) 0.043(3) -0.003(2) 0.0007(18) -0.0027(17)
C14 0.0265(19) 0.046(2) 0.034(2) 0.0010(19) 0.0006(17) -0.0036(17)
C45 0.0292(19) 0.040(2) 0.036(3) -0.0004(18) 0.0072(18) -0.0013(17)
C55 0.038(2) 0.036(2) 0.037(2) 0.0008(18) 0.0057(19) 0.0016(17)
C52 0.034(2) 0.037(2) 0.032(2) -0.0009(18) 0.0039(18) -0.0035(17)
C15 0.035(2) 0.040(2) 0.028(2) 0.0032(18) 0.0006(17) -0.0021(17)
C10 0.049(3) 0.060(3) 0.039(3) -0.003(2) -0.008(2) -0.003(2)
C38 0.030(2) 0.041(2) 0.038(3) 0.0001(19) 0.0068(18) -0.0022(17)
C40 0.037(2) 0.049(3) 0.047(3) 0.001(2) 0.007(2) 0.0028(19)
C30 0.050(3) 0.042(3) 0.063(3) 0.012(2) 0.005(2) -0.001(2)
C37 0.072(3) 0.044(3) 0.069(4) 0.001(3) 0.024(3) 0.013(3)
C28 0.042(2) 0.053(3) 0.081(4) 0.015(3) -0.015(2) -0.010(2)
C13 0.044(2) 0.044(2) 0.046(3) 0.001(2) 0.005(2) 0.004(2)
O1 0.058(2) 0.051(2) 0.099(3) 0.0117(19) 0.000(2) -0.0123(16)
C23 0.038(2) 0.035(2) 0.043(3) 0.0014(18) -0.0010(19) 0.0022(18)
C24 0.036(2) 0.038(2) 0.030(2) -0.0013(17) 0.0001(17) -0.0030(17)
C47 0.043(2) 0.053(3) 0.043(3) 0.000(2) 0.012(2) -0.009(2)
C8 0.039(2) 0.039(2) 0.034(2) 0.0028(18) 0.0104(18) -0.0048(18)
C5 0.059(3) 0.044(3) 0.041(3) 0.003(2) 0.021(2) 0.000(2)
C49 0.061(3) 0.045(3) 0.046(3) -0.009(2) 0.002(2) 0.003(2)
C54 0.040(2) 0.041(2) 0.045(3) 0.005(2) 0.000(2) -0.0050(19)
C1 0.075(3) 0.039(3) 0.058(3) 0.000(2) 0.009(3) 0.000(2)
C53 0.032(2) 0.042(3) 0.044(3) 0.009(2) -0.0038(19) -0.0034(18)
C18 0.064(3) 0.045(3) 0.051(3) -0.008(2) 0.003(3) 0.006(2)
C19 0.065(3) 0.053(3) 0.036(3) -0.005(2) 0.018(2) 0.005(2)
C6 0.074(4) 0.044(3) 0.066(4) 0.006(3) 0.028(3) -0.007(2)
C32 0.075(3) 0.032(2) 0.065(4) 0.002(2) 0.016(3) -0.007(2)
C12 0.052(3) 0.047(3) 0.053(3) -0.002(2) 0.018(2) 0.001(2)
C43 0.055(3) 0.062(3) 0.028(3) 0.000(2) -0.006(2) 0.007(2)
C42 0.063(3) 0.044(3) 0.033(3) -0.002(2) 0.012(2) -0.004(2)
C58 0.042(2) 0.033(2) 0.041(2) -0.0004(17) 0.0067(19) 0.0019(17)
C16 0.044(2) 0.055(3) 0.038(3) 0.001(2) 0.009(2) -0.011(2)
C27 0.041(2) 0.039(2) 0.053(3) 0.000(2) 0.008(2) -0.0033(19)
C2 0.067(3) 0.050(3) 0.082(4) 0.003(3) 0.032(3) 0.015(3)
C61 0.058(3) 0.037(2) 0.072(3) 0.015(3) -0.007(2) -0.011(2)
C26 0.039(2) 0.050(3) 0.043(3) 0.015(2) -0.004(2) -0.002(2)
C29 0.060(3) 0.054(3) 0.079(4) 0.031(3) -0.007(3) -0.005(3)
C50 0.054(3) 0.066(3) 0.035(3) -0.001(2) 0.012(2) 0.007(2)
C34 0.061(3) 0.043(3) 0.047(3) -0.007(2) 0.023(2) -0.004(2)
C9 0.041(2) 0.046(2) 0.036(3) -0.001(2) 0.0030(19) 0.004(2)
C36 0.054(3) 0.048(3) 0.066(4) 0.005(2) 0.027(3) 0.003(2)
C3 0.060(3) 0.052(3) 0.065(4) 0.013(3) 0.028(3) 0.004(2)
C41 0.060(3) 0.041(3) 0.050(3) -0.006(2) 0.017(2) 0.007(2)
C60 0.058(3) 0.038(2) 0.077(3) 0.010(2) 0.014(3) -0.006(2)
C48 0.047(3) 0.049(3) 0.055(3) -0.005(2) 0.002(2) -0.012(2)
C33 0.080(4) 0.048(3) 0.046(3) 0.006(2) 0.027(3) -0.011(3)
O2 0.124(4) 0.077(3) 0.154(5) 0.056(3) -0.073(4) -0.032(3)
C17 0.049(3) 0.052(3) 0.053(3) -0.005(2) 0.002(2) -0.016(2)
C31 0.063(3) 0.043(3) 0.079(4) 0.012(2) 0.010(3) -0.006(2)
C62 0.089(5) 0.058(3) 0.108(5) 0.034(3) -0.024(4) -0.029(3)

loop_
_atom_type_symbol
_atom_type_description
_atom_type_scat_dispersion_real
_atom_type_scat_dispersion_imag
_atom_type_scat_source
C C 0.0181 0.0091 'International Tables Vol C Tables 4.2.6.8 and 6.1.1.4'
H H 0.0000 0.0000 'International Tables Vol C Tables 4.2.6.8 and 6.1.1.4'
O O 0.0492 0.0322 'International Tables Vol C Tables 4.2.6.8 and 6.1.1.4'
S S 0.3331 0.5567 'International Tables Vol C Tables 4.2.6.8 and 6.1.1.4'

loop_
_geom_angle_atom_site_label_1
_geom_angle_atom_site_label_2
_geom_angle_atom_site_label_3
_geom_angle
C30 S1 C27 91.8(2)
C58 S2 C61 92.3(2)
C47 C46 C51 118.2(4)
C47 C46 C45 121.6(4)
C51 C46 C45 120.2(4)
C26 C21 C22 116.8(4)
C26 C21 C14 122.0(4)
C22 C21 C14 120.8(4)
C3 C4 C5 117.6(4)
C3 C4 C7 121.3(4)
C5 C4 C7 121.0(4)
C24 C25 C26 121.6(4)
C24 C25 H25 119.2
C26 C25 H25 119.2
C34 C35 C36 117.5(4)
C34 C35 C38 121.8(4)
C36 C35 C38 120.5(4)
C57 C56 C55 120.5(4)
C57 C56 H56 119.7
C55 C56 H56 119.7
C14 C7 C8 123.2(4)
C14 C7 C4 121.5(4)
C8 C7 C4 115.2(3)
C40 C39 C44 117.3(4)
C40 C39 C38 121.9(4)
C44 C39 C38 120.6(4)
C12 C11 C10 120.1(5)
C12 C11 H11 119.9
C10 C11 H11 119.9
C19 C20 C15 121.7(4)
C19 C20 H20 119.2
C15 C20 H20 119.2
C43 C44 C39 121.2(4)
C43 C44 H44 119.4
C39 C44 H44 119.4
C58 C59 C60 111.5(4)
C58 C59 H59 124.3
C60 C59 H59 124.3
C23 C22 C21 121.9(4)
C23 C22 H22 119.1
C21 C22 H22 119.1
C50 C51 C46 120.6(4)
C50 C51 H51 119.7
C46 C51 H51 119.7
C52 C57 C56 122.1(4)
C52 C57 H57 118.9
C56 C57 H57 118.9
C7 C14 C15 121.9(4)
C7 C14 C21 124.0(4)
C15 C14 C21 114.1(3)
C38 C45 C52 124.1(4)
C38 C45 C46 121.6(4)
C52 C45 C46 114.3(3)
C56 C55 C54 117.5(4)
C56 C55 C58 121.8(4)
C54 C55 C58 120.8(4)
C57 C52 C53 117.4(4)
C57 C52 C45 122.1(4)
C53 C52 C45 120.2(4)
C16 C15 C20 117.6(4)
C16 C15 C14 121.1(4)
C20 C15 C14 121.3(4)
C11 C10 C9 120.0(4)
C11 C10 H10 120.0
C9 C10 H10 120.0
C45 C38 C39 123.1(4)
C45 C38 C35 121.8(4)
C39 C38 C35 115.1(4)
C41 C40 C39 121.1(4)
C41 C40 H40 119.5
C39 C40 H40 119.5
C29 C30 C31 125.6(5)
C29 C30 S1 111.4(4)
C31 C30 S1 123.0(4)
C32 C37 C36 120.3(5)
C32 C37 H37 119.8
C36 C37 H37 119.8
C27 C28 C29 112.9(4)
C27 C28 H28 123.6
C29 C28 H28 123.6
C8 C13 C12 120.4(4)
C8 C13 H13 119.8
C12 C13 H13 119.8
C22 C23 C24 120.3(4)
C22 C23 H23 119.9
C24 C23 H23 119.9
C25 C24 C23 118.1(4)
C25 C24 C27 123.2(4)
C23 C24 C27 118.7(4)
C48 C47 C46 121.4(5)
C48 C47 H47 119.3
C46 C47 H47 119.3
C9 C8 C13 118.2(4)
C9 C8 C7 120.4(4)
C13 C8 C7 121.3(4)
C4 C5 C6 121.4(5)
C4 C5 H5 119.3
C6 C5 H5 119.3
C50 C49 C48 119.8(5)
C50 C49 H49 120.1
C48 C49 H49 120.1
C53 C54 C55 121.2(4)
C53 C54 H54 119.4
C55 C54 H54 119.4
C2 C1 C6 119.9(5)
C2 C1 H1 120.0
C6 C1 H1 120.0
C54 C53 C52 121.1(4)
C54 C53 H53 119.4
C52 C53 H53 119.4
C17 C18 C19 119.4(5)
C17 C18 H18 120.3
C19 C18 H18 120.3
C20 C19 C18 120.2(5)
C20 C19 H19 119.9
C18 C19 H19 119.9
C1 C6 C5 119.6(5)
C1 C6 H6 120.2
C5 C6 H6 120.2
C33 C32 C37 119.8(4)
C33 C32 H32 120.1
C37 C32 H32 120.1
C11 C12 C13 119.9(4)
C11 C12 H12 120.0
C13 C12 H12 120.0
C42 C43 C44 120.2(4)
C42 C43 H43 119.9
C44 C43 H43 119.9
C43 C42 C41 119.4(4)
C43 C42 H42 120.3
C41 C42 H42 120.3
C59 C58 C55 127.2(4)
C59 C58 S2 111.0(3)
C55 C58 S2 121.8(3)
C17 C16 C15 119.8(4)
C17 C16 H16 120.1
C15 C16 H16 120.1
C28 C27 C24 128.4(4)
C28 C27 S1 110.7(3)
C24 C27 S1 120.9(3)
C1 C2 C3 120.2(5)
C1 C2 H2 119.9
C3 C2 H2 119.9
C60 C61 C62 127.5(5)
C60 C61 S2 110.6(4)
C62 C61 S2 121.9(4)
C25 C26 C21 121.3(4)
C25 C26 H26 119.3
C21 C26 H26 119.3
C30 C29 C28 113.3(4)
C30 C29 H29 123.4
C28 C29 H29 123.4
C49 C50 C51 120.3(5)
C49 C50 H50 119.8
C51 C50 H50 119.8
C35 C34 C33 120.9(5)
C35 C34 H34 119.5
C33 C34 H34 119.5
C8 C9 C10 121.3(4)
C8 C9 H9 119.3
C10 C9 H9 119.3
C37 C36 C35 120.8(5)
C37 C36 H36 119.6
C35 C36 H36 119.6
C4 C3 C2 121.4(5)
C4 C3 H3 119.3
C2 C3 H3 119.3
C40 C41 C42 120.7(4)
C40 C41 H41 119.6
C42 C41 H41 119.6
C61 C60 C59 114.6(5)
C61 C60 H60 122.7
C59 C60 H60 122.7
C47 C48 C49 119.7(5)
C47 C48 H48 120.2
C49 C48 H48 120.2
C32 C33 C34 120.6(5)
C32 C33 H33 119.7
C34 C33 H33 119.7
C18 C17 C16 121.3(5)
C18 C17 H17 119.4
C16 C17 H17 119.4
O1 C31 C30 127.1(5)
O1 C31 H31 116.5
C30 C31 H31 116.5
O2 C62 C61 125.4(5)
O2 C62 H62 117.3
C61 C62 H62 117.3

loop_
_geom_bond_atom_site_label_1
_geom_bond_atom_site_label_2
_geom_bond_distance
S1 C30 1.717(5)
S1 C27 1.727(4)
S2 C58 1.709(4)
S2 C61 1.730(5)
C46 C47 1.380(6)
C46 C51 1.387(6)
C46 C45 1.505(6)
C21 C26 1.392(6)
C21 C22 1.394(6)
C21 C14 1.492(6)
C4 C3 1.375(6)
C4 C5 1.383(6)
C4 C7 1.495(6)
C25 C24 1.368(6)
C25 C26 1.382(6)
C25 H25 0.9300
C35 C34 1.383(6)
C35 C36 1.390(6)
C35 C38 1.496(6)
C56 C57 1.391(6)
C56 C55 1.393(6)
C56 H56 0.9300
C7 C14 1.352(6)
C7 C8 1.491(6)
C39 C40 1.396(6)
C39 C44 1.397(6)
C39 C38 1.479(6)
C11 C12 1.363(7)
C11 C10 1.379(7)
C11 H11 0.9300
C20 C19 1.372(7)
C20 C15 1.396(6)
C20 H20 0.9300
C44 C43 1.387(6)
C44 H44 0.9300
C59 C58 1.395(6)
C59 C60 1.408(7)
C59 H59 0.9300
C22 C23 1.380(6)
C22 H22 0.9300
C51 C50 1.381(7)
C51 H51 0.9300
C57 C52 1.376(6)
C57 H57 0.9300
C14 C15 1.482(6)
C45 C38 1.349(6)
C45 C52 1.489(5)
C55 C54 1.399(6)
C55 C58 1.463(6)
C52 C53 1.397(6)
C15 C16 1.396(6)
C10 C9 1.381(6)
C10 H10 0.9300
C40 C41 1.370(6)
C40 H40 0.9300
C30 C29 1.360(7)
C30 C31 1.447(7)
C37 C32 1.367(7)
C37 C36 1.383(7)
C37 H37 0.9300
C28 C27 1.374(6)
C28 C29 1.400(7)
C28 H28 0.9300
C13 C8 1.389(6)
C13 C12 1.406(7)
C13 H13 0.9300
O1 C31 1.191(6)
C23 C24 1.399(6)
C23 H23 0.9300
C24 C27 1.476(6)
C47 C48 1.374(7)
C47 H47 0.9300
C8 C9 1.381(6)
C5 C6 1.386(6)
C5 H5 0.9300
C49 C50 1.366(7)
C49 C48 1.384(7)
C49 H49 0.9300
C54 C53 1.384(6)
C54 H54 0.9300
C1 C2 1.363(8)
C1 C6 1.373(7)
C1 H1 0.9300
C53 H53 0.9300
C18 C17 1.365(7)
C18 C19 1.374(7)
C18 H18 0.9300
C19 H19 0.9300
C6 H6 0.9300
C32 C33 1.353(7)
C32 H32 0.9300
C12 H12 0.9300
C43 C42 1.368(7)
C43 H43 0.9300
C42 C41 1.387(7)
C42 H42 0.9300
C16 C17 1.394(7)
C16 H16 0.9300
C2 C3 1.382(7)
C2 H2 0.9300
C61 C60 1.346(7)
C61 C62 1.446(7)
C26 H26 0.9300
C29 H29 0.9300
C50 H50 0.9300
C34 C33 1.385(7)
C34 H34 0.9300
C9 H9 0.9300
C36 H36 0.9300
C3 H3 0.9300
C41 H41 0.9300
C60 H60 0.9300
C48 H48 0.9300
C33 H33 0.9300
O2 C62 1.201(7)
C17 H17 0.9300
C31 H31 0.9300
C62 H62 0.9300

loop_
_geom_torsion_atom_site_label_1
_geom_torsion_atom_site_label_2
_geom_torsion_atom_site_label_3
_geom_torsion_atom_site_label_4
_geom_torsion
C3 C4 C7 C14 -60.5(6)
C5 C4 C7 C14 122.6(5)
C3 C4 C7 C8 119.0(5)
C5 C4 C7 C8 -57.9(5)
C40 C39 C44 C43 -3.0(7)
C38 C39 C44 C43 -178.3(4)
C26 C21 C22 C23 -0.5(7)
C14 C21 C22 C23 172.6(4)
C47 C46 C51 C50 -1.9(6)
C45 C46 C51 C50 178.9(4)
C55 C56 C57 C52 1.0(7)
C8 C7 C14 C15 170.6(4)
C4 C7 C14 C15 -9.9(6)
C8 C7 C14 C21 -11.9(6)
C4 C7 C14 C21 167.6(4)
C26 C21 C14 C7 -49.9(6)
C22 C21 C14 C7 137.4(4)
C26 C21 C14 C15 127.8(4)
C22 C21 C14 C15 -45.0(5)
C47 C46 C45 C38 53.1(6)
C51 C46 C45 C38 -127.8(4)
C47 C46 C45 C52 -129.8(4)
C51 C46 C45 C52 49.3(5)
C57 C56 C55 C54 -2.9(7)
C57 C56 C55 C58 177.0(4)
C56 C57 C52 C53 0.3(7)
C56 C57 C52 C45 -172.8(4)
C38 C45 C52 C57 -137.6(5)
C46 C45 C52 C57 45.4(6)
C38 C45 C52 C53 49.5(6)
C46 C45 C52 C53 -127.5(4)
C19 C20 C15 C16 1.8(6)
C19 C20 C15 C14 178.9(4)
C7 C14 C15 C16 -55.3(6)
C21 C14 C15 C16 126.9(4)
C7 C14 C15 C20 127.7(4)
C21 C14 C15 C20 -50.1(5)
C12 C11 C10 C9 1.1(7)
C52 C45 C38 C39 12.4(6)
C46 C45 C38 C39 -170.8(4)
C52 C45 C38 C35 -165.7(4)
C46 C45 C38 C35 11.1(6)
C40 C39 C38 C45 59.1(6)
C44 C39 C38 C45 -125.9(5)
C40 C39 C38 C35 -122.7(4)
C44 C39 C38 C35 52.4(5)
C34 C35 C38 C45 -123.1(5)
C36 C35 C38 C45 60.7(6)
C34 C35 C38 C39 58.6(5)
C36 C35 C38 C39 -117.6(5)
C44 C39 C40 C41 2.0(7)
C38 C39 C40 C41 177.2(4)
C27 S1 C30 C29 0.7(5)
C27 S1 C30 C31 -178.2(5)
C21 C22 C23 C24 -1.3(7)
C26 C25 C24 C23 -0.6(7)
C26 C25 C24 C27 177.6(5)
C22 C23 C24 C25 1.9(7)
C22 C23 C24 C27 -176.4(4)
C51 C46 C47 C48 2.0(7)
C45 C46 C47 C48 -178.8(4)
C12 C13 C8 C9 0.3(6)
C12 C13 C8 C7 -176.8(4)
C14 C7 C8 C9 125.0(5)
C4 C7 C8 C9 -54.5(5)
C14 C7 C8 C13 -57.9(6)
C4 C7 C8 C13 122.6(4)
C3 C4 C5 C6 -0.8(7)
C7 C4 C5 C6 176.2(5)
C56 C55 C54 C53 3.5(7)
C58 C55 C54 C53 -176.4(4)
C55 C54 C53 C52 -2.3(8)
C57 C52 C53 C54 0.3(7)
C45 C52 C53 C54 173.6(4)
C15 C20 C19 C18 -1.0(7)
C17 C18 C19 C20 -0.8(7)
C2 C1 C6 C5 0.1(9)
C4 C5 C6 C1 0.1(8)
C36 C37 C32 C33 1.0(9)
C10 C11 C12 C13 1.2(7)
C8 C13 C12 C11 -1.9(7)
C39 C44 C43 C42 2.7(7)
C44 C43 C42 C41 -1.4(7)
C60 C59 C58 C55 -179.2(4)
C60 C59 C58 S2 0.8(5)
C56 C55 C58 C59 176.0(4)
C54 C55 C58 C59 -4.2(7)
C56 C55 C58 S2 -4.0(6)
C54 C55 C58 S2 175.9(4)
C61 S2 C58 C59 -0.7(4)
C61 S2 C58 C55 179.3(4)
C20 C15 C16 C17 -0.8(6)
C14 C15 C16 C17 -177.9(4)
C29 C28 C27 C24 180.0(5)
C29 C28 C27 S1 0.4(6)
C25 C24 C27 C28 -178.4(5)
C23 C24 C27 C28 -0.3(8)
C25 C24 C27 S1 1.1(6)
C23 C24 C27 S1 179.3(3)
C30 S1 C27 C28 -0.6(4)
C30 S1 C27 C24 179.8(4)
C6 C1 C2 C3 0.4(9)
C58 S2 C61 C60 0.3(5)
C58 S2 C61 C62 -179.3(6)
C24 C25 C26 C21 -1.3(8)
C22 C21 C26 C25 1.8(7)
C14 C21 C26 C25 -171.2(5)
C31 C30 C29 C28 178.3(5)
S1 C30 C29 C28 -0.6(7)
C27 C28 C29 C30 0.1(8)
C48 C49 C50 C51 -1.2(7)
C46 C51 C50 C49 1.6(7)
C36 C35 C34 C33 -1.0(7)
C38 C35 C34 C33 -177.3(4)
C13 C8 C9 C10 2.0(7)
C7 C8 C9 C10 179.2(4)
C11 C10 C9 C8 -2.8(7)
C32 C37 C36 C35 -1.5(9)
C34 C35 C36 C37 1.4(8)
C38 C35 C36 C37 177.8(5)
C5 C4 C3 C2 1.4(8)
C7 C4 C3 C2 -175.6(5)
C1 C2 C3 C4 -1.2(9)
C39 C40 C41 C42 -0.8(7)
C43 C42 C41 C40 0.5(7)
C62 C61 C60 C59 179.7(6)
S2 C61 C60 C59 0.1(7)
C58 C59 C60 C61 -0.6(7)
C46 C47 C48 C49 -1.7(7)
C50 C49 C48 C47 1.3(7)
C37 C32 C33 C34 -0.6(9)
C35 C34 C33 C32 0.5(8)
C19 C18 C17 C16 1.8(7)
C15 C16 C17 C18 -1.0(7)
C29 C30 C31 O1 178.3(6)
S1 C30 C31 O1 -2.9(9)
C60 C61 C62 O2 -177.8(8)
S2 C61 C62 O2 1.8(12)
